data_4119175
loop_
_publ_author_name
'Paloma Arranz-Mascar\'os'
'Carla Bazzicalupi'
'Antonio Bianchi'
'Claudia Giorgi'
'Mar\'ia-Luz Godino-Salido'
'Mar\'ia-Dolores Guti\'errez-Valero'
'Rafael L\'opez-Garz\'on'
'Matteo Savastano'

_publ_contact_author_address
;Department of Chemistry
University of Florence
Via della Lastruccia 3
50019 Sesto Fiorentino
Florence
Italy
;
_publ_contact_author_email antonio.bianchi@unifi.it
_publ_contact_author_name 'Prof. Antonio Bianchi'
_publ_section_title
;
 Thermodynamics of Anion-\p Interactions in Aqueous Solution
;
_journal_name_full 'Journal of the American Chemical Society'
_journal_page_first 102
_journal_page_last 105
_journal_paper_doi 10.1021/ja311389z
_journal_volume 135
_journal_year 2013
_chemical_formula_sum 'C17 H25 Co N14 O4'
_chemical_formula_weight 548.41
_chemical_name_systematic
;
 ?
;
_space_group_IT_number 2
_symmetry_cell_setting triclinic
_symmetry_space_group_name_Hall '-P 1'
_symmetry_space_group_name_H-M 'P -1'
_atom_sites_solution_hydrogens geom
_atom_sites_solution_primary direct
_atom_sites_solution_secondary difmap
_audit_creation_method SHELXL-97
_cell_angle_alpha 71.420(7)
_cell_angle_beta 86.557(6)
_cell_angle_gamma 68.858(7)
_cell_formula_units_Z 2
_cell_length_a 9.9543(7)
_cell_length_b 10.1425(8)
_cell_length_c 14.0212(10)
_cell_measurement_reflns_used 3568
_cell_measurement_temperature 150
_cell_measurement_theta_max 29.1377
_cell_measurement_theta_min 4.2057
_cell_volume 1249.09(18)
_computing_cell_refinement
;
CrysAlis RED, Oxford Diffraction Ltd.,
Version 1.171.32.5 (release 08-05-2007 CrysAlis171 .NET)
(compiled May  8 2007,13:10:02)
;
_computing_data_collection
;
CrysAlis CCD, Oxford Diffraction Ltd.,
Version 1.171.32.5 (release 08-05-2007 CrysAlis171 .NET)
(compiled May  8 2007,13:10:02)
;
_computing_data_reduction
;
CrysAlis RED, Oxford Diffraction Ltd.,
Version 1.171.32.5 (release 08-05-2007 CrysAlis171 .NET)
(compiled May  8 2007,13:10:02)
;
_computing_structure_refinement 'SHELXL-97 (Sheldrick, 1997)'
_computing_structure_solution 'SIR97 (Altomare 1997)'
_diffrn_ambient_temperature 150
_diffrn_detector_area_resol_mean 16.4547
_diffrn_measured_fraction_theta_full 0.996
_diffrn_measured_fraction_theta_max 0.996
_diffrn_measurement_device_type 'Xcalibur, Sapphire3'
_diffrn_measurement_method '\w scans'
_diffrn_radiation_monochromator graphite
_diffrn_radiation_source 'Enhance (Mo) x-ray Source'
_diffrn_radiation_type MoK\a
_diffrn_radiation_wavelength 0.71073
_diffrn_reflns_av_R_equivalents 0.0546
_diffrn_reflns_av_sigmaI/netI 0.1024
_diffrn_reflns_limit_h_max 12
_diffrn_reflns_limit_h_min -12
_diffrn_reflns_limit_k_max 12
_diffrn_reflns_limit_k_min -12
_diffrn_reflns_limit_l_max 16
_diffrn_reflns_limit_l_min -17
_diffrn_reflns_number 11033
_diffrn_reflns_theta_full 26.37
_diffrn_reflns_theta_max 26.37
_diffrn_reflns_theta_min 4.21
_diffrn_standards_interval_count infinity
_diffrn_standards_interval_time infinity
_diffrn_standards_number 0
_exptl_absorpt_coefficient_mu 0.741
_exptl_absorpt_correction_T_max 1.00000
_exptl_absorpt_correction_T_min 0.76275
_exptl_absorpt_correction_type multi-scan
_exptl_absorpt_process_details
;
CrysAlisPro, Oxford Diffraction Ltd.,
Version 1.171.34.41 (release 13-09-2010 CrysAlis171 .NET)
(compiled Sep 13 2010,14:28:38)
empirical absorption correction using spherical harmonics,
 implemented in SCALE3 ABSPACK scaling algorithm.
;
_exptl_crystal_colour magenta
_exptl_crystal_density_diffrn 1.458
_exptl_crystal_description prismatic
_exptl_crystal_F_000 568
_exptl_crystal_size_max 0.2
_exptl_crystal_size_mid 0.2
_exptl_crystal_size_min 0.1
_refine_diff_density_max 0.556
_refine_diff_density_min -0.524
_refine_diff_density_rms 0.083
_refine_ls_extinction_method none
_refine_ls_goodness_of_fit_ref 1.015
_refine_ls_hydrogen_treatment mixed
_refine_ls_matrix_type full
_refine_ls_number_parameters 356
_refine_ls_number_reflns 5094
_refine_ls_number_restraints 0
_refine_ls_restrained_S_all 1.015
_refine_ls_R_factor_all 0.0884
_refine_ls_R_factor_gt 0.0534
_refine_ls_shift/su_max 0.001
_refine_ls_shift/su_mean 0.000
_refine_ls_structure_factor_coef Fsqd
_refine_ls_weighting_details 'calc w=1/[\s^2^(Fo^2^)+(0.0430P)^2^+0.0000P] where P=(Fo^2^+2Fc^2^)/3'
_refine_ls_weighting_scheme calc
_refine_ls_wR_factor_gt 0.1095
_refine_ls_wR_factor_ref 0.1287
_reflns_number_gt 3474
_reflns_number_total 5094
_reflns_threshold_expression >2sigma(I)
_cod_data_source_file ja311389z_si_001.cif
_cod_data_source_block HL(Co(CN)6)
_cod_original_cell_volume 1249.09(16)
_cod_database_code 4119175

loop_
_symmetry_equiv_pos_as_xyz
'x, y, z'
'-x, -y, -z'

loop_
_atom_site_label
_atom_site_type_symbol
_atom_site_fract_x
_atom_site_fract_y
_atom_site_fract_z
_atom_site_U_iso_or_equiv
_atom_site_adp_type
_atom_site_occupancy
_atom_site_symmetry_multiplicity
_atom_site_calc_flag
_atom_site_refinement_flags
Co2 Co -0.5000 1.5000 0.5000 0.02154(19) Uani 1 2 d S
O1 O 0.4300(3) 0.4281(3) 0.91181(18) 0.0314(6) Uani 1 1 d .
O2 O 0.2744(3) 0.2746(3) 0.72838(18) 0.0308(6) Uani 1 1 d .
N8 N 0.1675(4) 0.6181(4) 0.9155(3) 0.0361(9) Uani 1 1 d .
N9 N 0.3795(3) 0.3727(3) 0.8509(2) 0.0293(7) Uani 1 1 d .
C6 C -0.5903(4) 1.5531(4) 0.3710(3) 0.0245(8) Uani 1 1 d .
C4 C -0.3162(4) 1.4142(4) 0.4546(3) 0.0273(8) Uani 1 1 d .
C5 C -0.4763(4) 1.6865(4) 0.4701(2) 0.0239(8) Uani 1 1 d .
N6 N -0.6495(3) 1.5858(3) 0.2949(2) 0.0342(8) Uani 1 1 d .
N5 N -0.4673(3) 1.8014(4) 0.4538(2) 0.0348(8) Uani 1 1 d .
N4 N -0.2037(3) 1.3554(4) 0.4322(2) 0.0389(8) Uani 1 1 d .
OW1 O 0.0960(3) 1.1894(3) 0.43871(19) 0.0425(7) Uani 1 1 d .
N22 N -0.7438(3) 1.0603(3) 0.6223(2) 0.0370(8) Uani 1 1 d .
H22A H -0.7859 1.0948 0.5605 0.055 Uiso 1 1 calc R
H22B H -0.6698 1.0902 0.6211 0.055 Uiso 1 1 calc R
H22C H -0.8074 1.0951 0.6639 0.055 Uiso 1 1 calc R
C12 C -0.0044(5) 0.3998(5) 0.6507(3) 0.0329(10) Uani 1 1 d .
C21 C -0.6915(4) 0.8964(4) 0.6575(3) 0.0341(9) Uani 1 1 d .
H21A H -0.6224 0.8579 0.6122 0.041 Uiso 1 1 calc R
H21B H -0.7715 0.8631 0.6581 0.041 Uiso 1 1 calc R
OW2 O 0.1741(3) 0.9388(3) 0.37355(19) 0.0416(7) Uani 1 1 d .
H13 H -0.201(4) 0.490(4) 0.744(3) 0.035(12) Uiso 1 1 d .
H2 H 0.093(5) 0.670(5) 0.938(3) 0.058(15) Uiso 1 1 d .
H3 H 0.273(6) 0.579(6) 0.942(4) 0.11(2) Uiso 1 1 d .
H1 H 0.534(6) 0.346(6) 0.921(4) 0.097(18) Uiso 1 1 d .
H12C H 0.075(4) 0.368(3) 0.614(2) 0.017(9) Uiso 1 1 d .
H12B H -0.085(4) 0.484(4) 0.614(2) 0.021(9) Uiso 1 1 d .
H12A H -0.019(4) 0.318(4) 0.684(3) 0.031(12) Uiso 1 1 d .
Co1 Co 0.0000 0.0000 0.0000 0.01940(18) Uani 1 2 d S
N2 N 0.2997(3) -0.2407(3) 0.0415(2) 0.0260(7) Uani 1 1 d .
C3 C 0.0794(3) 0.1501(4) -0.0192(2) 0.0221(8) Uani 1 1 d .
N3 N 0.1238(3) 0.2428(3) -0.0282(2) 0.0340(8) Uani 1 1 d .
C2 C 0.1881(4) -0.1493(4) 0.0259(2) 0.0225(8) Uani 1 1 d .
N1 N 0.0166(3) 0.0391(4) -0.2239(2) 0.0380(8) Uani 1 1 d .
C1 C 0.0100(4) 0.0231(4) -0.1393(3) 0.0252(8) Uani 1 1 d .
N11 N 0.0488(3) 0.4352(3) 0.7310(2) 0.0235(7) Uani 1 1 d .
N13 N -0.1820(3) 0.5387(3) 0.7757(2) 0.0273(7) Uani 1 1 d .
N7 N -0.0072(3) 0.5904(3) 0.8370(2) 0.0268(7) Uani 1 1 d .
N16 N -0.4991(3) 0.8862(3) 0.7653(2) 0.0248(7) Uani 1 1 d .
C7 C -0.0461(4) 0.5214(4) 0.7823(3) 0.0245(8) Uani 1 1 d .
N19 N -0.4171(3) 1.1303(3) 0.7657(2) 0.0291(7) Uani 1 1 d .
H19A H -0.3535 1.1738 0.7646 0.044 Uiso 1 1 calc R
H19B H -0.5053 1.1927 0.7700 0.044 Uiso 1 1 calc R
H19C H -0.4143 1.1068 0.7094 0.044 Uiso 1 1 calc R
C9 C 0.2426(3) 0.4365(4) 0.8270(3) 0.0232(8) Uani 1 1 d .
C8 C 0.1318(4) 0.5524(4) 0.8596(3) 0.0251(8) Uani 1 1 d .
C10 C 0.1939(4) 0.3729(4) 0.7588(3) 0.0233(8) Uani 1 1 d .
C14 C -0.2951(4) 0.6354(4) 0.8194(3) 0.0290(9) Uani 1 1 d .
H14A H -0.2544 0.6482 0.8755 0.035 Uiso 1 1 calc R
H14B H -0.3667 0.5906 0.8446 0.035 Uiso 1 1 calc R
C17 C -0.4860(4) 0.9165(4) 0.8588(3) 0.0303(9) Uani 1 1 d .
H17A H -0.4550 0.8231 0.9139 0.036 Uiso 1 1 calc R
H17B H -0.5800 0.9785 0.8727 0.036 Uiso 1 1 calc R
C15 C -0.3663(4) 0.7876(4) 0.7387(3) 0.0283(8) Uani 1 1 d .
H15A H -0.2976 0.8381 0.7235 0.034 Uiso 1 1 calc R
H15B H -0.3866 0.7708 0.6777 0.034 Uiso 1 1 calc R
C18 C -0.3811(4) 0.9929(4) 0.8541(3) 0.0314(9) Uani 1 1 d .
H18A H -0.3826 1.0184 0.9153 0.038 Uiso 1 1 calc R
H18B H -0.2845 0.9255 0.8498 0.038 Uiso 1 1 calc R
C20 C -0.6207(4) 0.8382(4) 0.7626(3) 0.0341(9) Uani 1 1 d .
H20A H -0.6915 0.8740 0.8080 0.041 Uiso 1 1 calc R
H20B H -0.5868 0.7301 0.7860 0.041 Uiso 1 1 calc R

loop_
_atom_site_aniso_label
_atom_site_aniso_U_11
_atom_site_aniso_U_22
_atom_site_aniso_U_33
_atom_site_aniso_U_23
_atom_site_aniso_U_13
_atom_site_aniso_U_12
Co2 0.0196(4) 0.0239(4) 0.0228(4) -0.0074(3) -0.0005(3) -0.0095(3)
O1 0.0238(14) 0.0316(15) 0.0405(16) -0.0167(13) -0.0030(11) -0.0068(13)
O2 0.0253(14) 0.0324(15) 0.0340(15) -0.0175(12) 0.0034(11) -0.0038(12)
N8 0.0204(18) 0.042(2) 0.056(2) -0.0343(19) -0.0019(16) -0.0053(17)
N9 0.0296(17) 0.0337(18) 0.0280(17) -0.0076(14) 0.0006(13) -0.0169(15)
C6 0.0259(19) 0.0238(19) 0.028(2) -0.0073(16) 0.0006(15) -0.0139(17)
C4 0.025(2) 0.027(2) 0.029(2) -0.0088(16) 0.0018(15) -0.0089(17)
C5 0.0219(19) 0.029(2) 0.0219(19) -0.0099(16) 0.0006(14) -0.0091(17)
N6 0.0379(19) 0.0389(19) 0.0293(18) -0.0050(15) -0.0065(15) -0.0217(16)
N5 0.044(2) 0.0351(19) 0.0293(18) -0.0090(15) 0.0029(14) -0.0204(17)
N4 0.031(2) 0.0330(19) 0.049(2) -0.0117(16) 0.0062(16) -0.0092(17)
OW1 0.0318(15) 0.0536(18) 0.0399(17) -0.0170(14) -0.0020(12) -0.0106(14)
N22 0.0352(19) 0.0373(19) 0.040(2) -0.0131(16) -0.0050(15) -0.0133(17)
C12 0.030(2) 0.035(3) 0.034(3) -0.015(2) -0.0036(19) -0.008(2)
C21 0.027(2) 0.036(2) 0.046(2) -0.0194(19) 0.0025(17) -0.0135(19)
OW2 0.0384(16) 0.0414(17) 0.0457(17) -0.0190(14) 0.0011(13) -0.0103(14)
Co1 0.0144(3) 0.0215(4) 0.0201(4) -0.0069(3) -0.0001(2) -0.0036(3)
N2 0.0166(16) 0.0290(17) 0.0291(17) -0.0080(14) -0.0048(12) -0.0045(14)
C3 0.0152(17) 0.0249(19) 0.0209(19) -0.0069(15) -0.0001(13) -0.0012(16)
N3 0.0320(18) 0.0302(18) 0.038(2) -0.0064(15) 0.0032(14) -0.0135(16)
C2 0.024(2) 0.0259(19) 0.0189(18) -0.0052(15) -0.0038(14) -0.0107(17)
N1 0.0354(19) 0.043(2) 0.0301(19) -0.0153(16) 0.0003(15) -0.0046(17)
C1 0.0182(18) 0.0259(19) 0.029(2) -0.0103(17) -0.0007(15) -0.0029(16)
N11 0.0197(15) 0.0253(16) 0.0254(16) -0.0104(13) -0.0007(12) -0.0056(13)
N13 0.0195(16) 0.0277(18) 0.039(2) -0.0173(15) 0.0006(13) -0.0080(14)
N7 0.0208(16) 0.0244(16) 0.0390(18) -0.0158(14) -0.0016(13) -0.0068(14)
N16 0.0186(15) 0.0280(17) 0.0298(17) -0.0132(14) 0.0070(12) -0.0080(14)
C7 0.0196(18) 0.0210(19) 0.028(2) -0.0061(16) -0.0010(15) -0.0033(16)
N19 0.0242(16) 0.0277(17) 0.0373(19) -0.0131(14) 0.0039(13) -0.0093(14)
C9 0.0169(18) 0.0219(18) 0.029(2) -0.0066(15) 0.0005(14) -0.0058(16)
C8 0.0203(19) 0.0241(19) 0.028(2) -0.0063(16) -0.0006(15) -0.0065(16)
C10 0.0235(19) 0.0226(19) 0.026(2) -0.0083(16) 0.0044(15) -0.0108(17)
C14 0.0205(19) 0.027(2) 0.042(2) -0.0152(17) 0.0047(16) -0.0089(17)
C17 0.032(2) 0.026(2) 0.030(2) -0.0104(16) 0.0071(16) -0.0080(18)
C15 0.025(2) 0.032(2) 0.033(2) -0.0150(17) 0.0041(15) -0.0117(18)
C18 0.039(2) 0.0250(19) 0.028(2) -0.0081(16) -0.0056(17) -0.0085(18)
C20 0.023(2) 0.029(2) 0.046(2) -0.0069(18) 0.0035(17) -0.0090(18)

loop_
_atom_type_symbol
_atom_type_description
_atom_type_scat_dispersion_real
_atom_type_scat_dispersion_imag
_atom_type_scat_source
C C 0.0030 0.0020 'International Tables Vol C Tables 4.2.6.8 and 6.1.1.4'
H H 0.0000 0.0000 'International Tables Vol C Tables 4.2.6.8 and 6.1.1.4'
N N 0.0060 0.0030 'International Tables Vol C Tables 4.2.6.8 and 6.1.1.4'
O O 0.0110 0.0060 'International Tables Vol C Tables 4.2.6.8 and 6.1.1.4'
Co Co 0.3490 0.9720 'International Tables Vol C Tables 4.2.6.8 and 6.1.1.4'

loop_
_geom_angle_atom_site_label_1
_geom_angle_atom_site_label_2
_geom_angle_atom_site_label_3
_geom_angle
_geom_angle_site_symmetry_1
_geom_angle_site_symmetry_3
C4 Co2 C4 180.000(1) . 2_486
C4 Co2 C6 88.46(15) . 2_486
C4 Co2 C6 91.54(15) 2_486 2_486
C4 Co2 C6 91.54(15) . .
C4 Co2 C6 88.46(15) 2_486 .
C6 Co2 C6 180.000(1) 2_486 .
C4 Co2 C5 91.54(15) . .
C4 Co2 C5 88.46(15) 2_486 .
C6 Co2 C5 87.32(14) 2_486 .
C6 Co2 C5 92.68(14) . .
C4 Co2 C5 88.46(15) . 2_486
C4 Co2 C5 91.54(15) 2_486 2_486
C6 Co2 C5 92.68(14) 2_486 2_486
C6 Co2 C5 87.32(14) . 2_486
C5 Co2 C5 180.000(1) . 2_486
C9 N9 O1 114.5(3) . .
N6 C6 Co2 177.5(3) . .
N4 C4 Co2 175.9(3) . .
N5 C5 Co2 177.2(3) . .
N22 C21 C20 109.3(3) . .
C1 Co1 C1 180.0 2 .
C1 Co1 C3 90.32(15) 2 .
C1 Co1 C3 89.68(15) . .
C1 Co1 C3 89.68(15) 2 2
C1 Co1 C3 90.32(15) . 2
C3 Co1 C3 180.00(16) . 2
C1 Co1 C2 89.65(14) 2 .
C1 Co1 C2 90.35(14) . .
C3 Co1 C2 90.53(14) . .
C3 Co1 C2 89.47(14) 2 .
C1 Co1 C2 90.35(14) 2 2
C1 Co1 C2 89.65(14) . 2
C3 Co1 C2 89.47(14) . 2
C3 Co1 C2 90.53(14) 2 2
C2 Co1 C2 180.0(3) . 2
N3 C3 Co1 177.4(3) . .
N2 C2 Co1 178.7(3) . .
N1 C1 Co1 178.9(3) . .
C10 N11 C7 120.5(3) . .
C10 N11 C12 118.9(3) . .
C7 N11 C12 120.5(3) . .
C7 N13 C14 123.6(3) . .
C8 N7 C7 118.7(3) . .
C15 N16 C17 114.4(3) . .
C15 N16 C20 112.1(3) . .
C17 N16 C20 112.4(3) . .
N13 C7 N7 118.4(3) . .
N13 C7 N11 117.8(3) . .
N7 C7 N11 123.8(3) . .
N9 C9 C8 130.4(3) . .
N9 C9 C10 112.1(3) . .
C8 C9 C10 117.4(3) . .
N8 C8 N7 117.8(3) . .
N8 C8 C9 120.7(3) . .
N7 C8 C9 121.5(3) . .
O2 C10 N11 121.1(3) . .
O2 C10 C9 123.7(3) . .
N11 C10 C9 115.1(3) . .
N13 C14 C15 109.3(3) . .
N16 C17 C18 112.6(3) . .
N16 C15 C14 115.6(3) . .
N19 C18 C17 111.1(3) . .
N16 C20 C21 111.6(3) . .

loop_
_geom_bond_atom_site_label_1
_geom_bond_atom_site_label_2
_geom_bond_distance
_geom_bond_site_symmetry_2
Co2 C4 1.890(4) .
Co2 C4 1.890(4) 2_486
Co2 C6 1.896(4) 2_486
Co2 C6 1.896(4) .
Co2 C5 1.901(4) .
Co2 C5 1.901(4) 2_486
O1 N9 1.364(4) .
O2 C10 1.213(4) .
N8 C8 1.312(5) .
N9 C9 1.292(4) .
C6 N6 1.143(4) .
C4 N4 1.142(4) .
C5 N5 1.149(4) .
N22 C21 1.470(4) .
C12 N11 1.464(5) .
C21 C20 1.512(5) .
Co1 C1 1.892(4) 2
Co1 C1 1.892(4) .
Co1 C3 1.897(4) .
Co1 C3 1.897(4) 2
Co1 C2 1.902(3) .
Co1 C2 1.902(3) 2
N2 C2 1.139(4) .
C3 N3 1.145(4) .
N1 C1 1.146(4) .
N11 C10 1.375(4) .
N11 C7 1.378(4) .
N13 C7 1.305(4) .
N13 C14 1.452(4) .
N7 C8 1.325(4) .
N7 C7 1.342(4) .
N16 C15 1.453(4) .
N16 C17 1.462(4) .
N16 C20 1.465(4) .
N19 C18 1.483(4) .
C9 C8 1.468(5) .
C9 C10 1.496(5) .
C14 C15 1.537(5) .
C17 C18 1.496(5) .

loop_
_geom_hbond_atom_site_label_D
_geom_hbond_atom_site_label_H
_geom_hbond_atom_site_label_A
_geom_hbond_distance_DH
_geom_hbond_distance_HA
_geom_hbond_distance_DA
_geom_hbond_angle_DHA
_geom_hbond_site_symmetry_A
N22 H22B N5 0.89 2.08 2.903(5) 152.4 2_486
N19 H19A N6 0.89 2.32 3.034(4) 136.8 2_486
N13 H13 N6 0.84(4) 2.07(4) 2.812(4) 147(3) 2_476
O1 H1 N2 1.05(5) 1.62(5) 2.647(4) 163(5) 2_656
